data_2235484
loop_
_publ_author_name
'Carvalho, Samir A.'
'da Silva, Edson F.'
'Fraga, Carlos A. M.'
'Wardell, Solange M. S. V.'
'Wardell, James L.'
'Tiekink, Edward R. T.'

_publ_section_title
;
 (2<i>E</i>)-<i>N</i>'-[(<i>E</i>)-2-Hydroxybenzylidene]-3-phenylprop-2-enohydrazide
;
_journal_coeditor_code HB6860
_journal_issue 7
_journal_name_full 'Acta Crystallographica Section E'
_journal_page_first o2253
_journal_page_last o2254
_journal_paper_doi 10.1107/S1600536812028516
_journal_volume 68
_journal_year 2012
_chemical_formula_iupac 'C16 H14 N2 O2'
_chemical_formula_moiety 'C16 H14 N2 O2'
_chemical_formula_sum 'C16 H14 N2 O2'
_chemical_formula_weight 266.29
_chemical_name_systematic
;
(2<i>E</i>)-<i>N</i>'-[(<i>E</i>)-2-Hydroxybenzylidene]-3-phenylprop-
2-enohydrazide
;
_space_group_IT_number 33
_symmetry_cell_setting orthorhombic
_symmetry_space_group_name_Hall 'P 2c -2n'
_symmetry_space_group_name_H-M 'P n a 21'
_atom_sites_solution_hydrogens geom
_atom_sites_solution_primary direct
_atom_sites_solution_secondary difmap
_audit_creation_method SHELXL-97
_cell_angle_alpha 90.00
_cell_angle_beta 90.00
_cell_angle_gamma 90.00
_cell_formula_units_Z 4
_cell_length_a 24.2707(17)
_cell_length_b 5.1322(2)
_cell_length_c 10.5192(4)
_cell_measurement_reflns_used 5659
_cell_measurement_temperature 100(2)
_cell_measurement_theta_max 27.5
_cell_measurement_theta_min 3.4
_cell_volume 1310.29(12)
_computing_cell_refinement 'CrystalClear (Rigaku, 2011)'
_computing_data_collection 'CrystalClear (Rigaku, 2011)'
_computing_data_reduction 'CrystalClear (Rigaku, 2011)'
_computing_molecular_graphics 'ORTEP-3 for Windows (Farrugia, 1997) and DIAMOND (Brandenburg, 2006)'
_computing_publication_material 'publCIF (Westrip, 2010)'
_computing_structure_refinement 'SHELXL97 (Sheldrick, 2008)'
_computing_structure_solution 'SHELXS97 (Sheldrick, 2008)'
_diffrn_ambient_temperature 100(2)
_diffrn_detector_area_resol_mean 28.5714
_diffrn_measured_fraction_theta_full 0.992
_diffrn_measured_fraction_theta_max 0.992
_diffrn_measurement_device
;
AFC12 (Right): Kappa 3 circle
;
_diffrn_measurement_device_type
;
Rigaku Saturn724+
;
_diffrn_measurement_method 'profile data from \w-scans'
_diffrn_radiation_monochromator Confocal
_diffrn_radiation_type MoK\a
_diffrn_radiation_wavelength 0.71073
_diffrn_reflns_av_R_equivalents 0.0222
_diffrn_reflns_av_sigmaI/netI 0.0219
_diffrn_reflns_limit_h_max 31
_diffrn_reflns_limit_h_min -30
_diffrn_reflns_limit_k_max 6
_diffrn_reflns_limit_k_min -6
_diffrn_reflns_limit_l_max 13
_diffrn_reflns_limit_l_min -13
_diffrn_reflns_number 5871
_diffrn_reflns_theta_full 27.48
_diffrn_reflns_theta_max 27.48
_diffrn_reflns_theta_min 3.36
_exptl_absorpt_coefficient_mu 0.091
_exptl_absorpt_correction_T_max 1.000
_exptl_absorpt_correction_T_min 0.878
_exptl_absorpt_correction_type multi-scan
_exptl_absorpt_process_details '(CrystalClear; Rigaku, 2011)'
_exptl_crystal_colour Colourless
_exptl_crystal_density_diffrn 1.350
_exptl_crystal_density_method 'not measured'
_exptl_crystal_description Plate
_exptl_crystal_F_000 560
_exptl_crystal_size_max 0.19
_exptl_crystal_size_mid 0.09
_exptl_crystal_size_min 0.03
_refine_diff_density_max 0.204
_refine_diff_density_min -0.146
_refine_ls_abs_structure_details nd
_refine_ls_extinction_method none
_refine_ls_goodness_of_fit_ref 0.928
_refine_ls_hydrogen_treatment mixed
_refine_ls_matrix_type full
_refine_ls_number_parameters 181
_refine_ls_number_reflns 1575
_refine_ls_number_restraints 1
_refine_ls_restrained_S_all 0.928
_refine_ls_R_factor_all 0.0300
_refine_ls_R_factor_gt 0.0283
_refine_ls_shift/su_max 0.001
_refine_ls_shift/su_mean 0.000
_refine_ls_structure_factor_coef Fsqd
_refine_ls_weighting_details 'calc w=1/[\s^2^(Fo^2^)+(0.0497P)^2^+0.3579P] where P=(Fo^2^+2Fc^2^)/3'
_refine_ls_weighting_scheme calc
_refine_ls_wR_factor_gt 0.0735
_refine_ls_wR_factor_ref 0.0749
_reflns_number_gt 1504
_reflns_number_total 1575
_reflns_threshold_expression I>2\s(I)
_cod_data_source_file hb6860.cif
_cod_data_source_block I
_cod_database_code 2235484
_cod_database_fobs_code 2235484

loop_
_symmetry_equiv_pos_as_xyz
'x, y, z'
'-x, -y, z+1/2'
'-x+1/2, y+1/2, z+1/2'
'x+1/2, -y+1/2, z'

loop_
_atom_site_type_symbol
_atom_site_label
_atom_site_fract_x
_atom_site_fract_y
_atom_site_fract_z
_atom_site_U_iso_or_equiv
_atom_site_adp_type
_atom_site_calc_flag
_atom_site_refinement_flags
_atom_site_occupancy
_atom_site_symmetry_multiplicity
O O1 0.69975(5) 0.5777(2) -0.10431(12) 0.0192(3) Uani d D 1 1
H H1O 0.7247(7) 0.671(4) -0.071(2) 0.029 Uiso d D 1 1
O O2 0.81273(5) 1.1490(3) -0.06463(13) 0.0232(3) Uani d . 1 1
N N1 0.75962(6) 0.7782(3) 0.07685(14) 0.0150(3) Uani d . 1 1
N N2 0.79692(6) 0.9517(3) 0.12637(14) 0.0158(3) Uani d D 1 1
H H2N 0.7997(9) 0.959(4) 0.2096(10) 0.019 Uiso d D 1 1
C C1 0.67996(7) 0.4128(3) -0.01381(17) 0.0157(3) Uani d . 1 1
C C2 0.69722(7) 0.4288(3) 0.11420(17) 0.0140(3) Uani d . 1 1
C C3 0.67560(7) 0.2498(3) 0.20137(17) 0.0171(4) Uani d . 1 1
H H3 0.6869 0.2577 0.2877 0.021 Uiso calc R 1 1
C C4 0.63806(7) 0.0613(3) 0.16428(19) 0.0187(4) Uani d . 1 1
H H4 0.6241 -0.0602 0.2244 0.022 Uiso calc R 1 1
C C5 0.62097(7) 0.0517(3) 0.03833(19) 0.0201(4) Uani d . 1 1
H H5 0.5947 -0.0753 0.0128 0.024 Uiso calc R 1 1
C C6 0.64170(7) 0.2249(3) -0.05053(18) 0.0197(4) Uani d . 1 1
H H6 0.6298 0.2157 -0.1365 0.024 Uiso calc R 1 1
C C7 0.73698(7) 0.6215(3) 0.15666(17) 0.0150(3) Uani d . 1 1
H H7 0.7463 0.6319 0.2442 0.018 Uiso calc R 1 1
C C8 0.82227(7) 1.1293(3) 0.04921(17) 0.0156(3) Uani d . 1 1
C C9 0.86435(7) 1.2853(3) 0.11785(17) 0.0161(3) Uani d . 1 1
H H9 0.8711 1.2542 0.2055 0.019 Uiso calc R 1 1
C C10 0.89272(7) 1.4693(3) 0.05648(17) 0.0170(3) Uani d . 1 1
H H10 0.8815 1.5065 -0.0281 0.020 Uiso calc R 1 1
C C11 0.93932(7) 1.6197(3) 0.10555(17) 0.0159(3) Uani d . 1 1
C C12 0.96062(7) 1.8241(3) 0.03252(19) 0.0203(4) Uani d . 1 1
H H12 0.9442 1.8652 -0.0469 0.024 Uiso calc R 1 1
C C13 1.00558(8) 1.9677(4) 0.0748(2) 0.0226(4) Uani d . 1 1
H H13 1.0196 2.1061 0.0242 0.027 Uiso calc R 1 1
C C14 1.03004(7) 1.9097(4) 0.19034(19) 0.0225(4) Uani d . 1 1
H H14 1.0606 2.0087 0.2193 0.027 Uiso calc R 1 1
C C15 1.00967(7) 1.7064(4) 0.26359(18) 0.0210(4) Uani d . 1 1
H H15 1.0266 1.6658 0.3426 0.025 Uiso calc R 1 1
C C16 0.96482(7) 1.5624(3) 0.22228(18) 0.0177(3) Uani d . 1 1
H H16 0.9512 1.4238 0.2732 0.021 Uiso calc R 1 1

loop_
_atom_site_aniso_label
_atom_site_aniso_U_11
_atom_site_aniso_U_22
_atom_site_aniso_U_33
_atom_site_aniso_U_12
_atom_site_aniso_U_13
_atom_site_aniso_U_23
O1 0.0245(6) 0.0213(6) 0.0118(6) -0.0067(5) -0.0012(5) -0.0003(5)
O2 0.0293(7) 0.0274(7) 0.0130(6) -0.0075(5) -0.0028(6) -0.0001(6)
N1 0.0147(6) 0.0154(6) 0.0149(6) -0.0003(5) -0.0009(5) -0.0031(6)
N2 0.0175(7) 0.0183(7) 0.0115(7) -0.0035(5) -0.0015(6) -0.0028(6)
C1 0.0148(7) 0.0167(7) 0.0154(8) 0.0021(6) 0.0008(6) -0.0019(7)
C2 0.0136(7) 0.0144(7) 0.0141(8) 0.0011(6) 0.0011(6) -0.0023(7)
C3 0.0170(8) 0.0190(8) 0.0154(9) 0.0017(6) 0.0011(7) -0.0009(7)
C4 0.0189(8) 0.0156(8) 0.0215(9) -0.0003(6) 0.0054(7) 0.0021(7)
C5 0.0175(8) 0.0179(8) 0.0248(9) -0.0029(6) 0.0001(7) -0.0049(7)
C6 0.0189(8) 0.0225(8) 0.0177(8) -0.0014(7) -0.0032(7) -0.0041(8)
C7 0.0150(7) 0.0182(8) 0.0118(7) 0.0005(6) -0.0007(6) -0.0029(7)
C8 0.0159(7) 0.0166(8) 0.0143(8) 0.0010(6) 0.0009(6) -0.0013(7)
C9 0.0167(7) 0.0174(8) 0.0141(7) 0.0008(6) -0.0010(6) -0.0024(7)
C10 0.0175(8) 0.0176(8) 0.0158(8) 0.0015(6) -0.0009(7) -0.0018(7)
C11 0.0148(7) 0.0148(7) 0.0180(8) 0.0017(6) 0.0028(7) -0.0019(7)
C12 0.0212(8) 0.0180(8) 0.0217(9) 0.0004(6) 0.0004(7) 0.0039(7)
C13 0.0207(9) 0.0160(8) 0.0312(10) -0.0016(6) 0.0038(8) 0.0015(8)
C14 0.0175(8) 0.0189(8) 0.0311(11) -0.0004(7) 0.0009(7) -0.0060(8)
C15 0.0178(8) 0.0230(9) 0.0223(9) 0.0025(7) -0.0015(7) -0.0046(8)
C16 0.0173(7) 0.0174(8) 0.0182(8) 0.0010(6) 0.0030(7) -0.0001(7)

loop_
_atom_type_symbol
_atom_type_description
_atom_type_scat_dispersion_real
_atom_type_scat_dispersion_imag
_atom_type_scat_source
C C 0.0033 0.0016 'International Tables Vol C Tables 4.2.6.8 and 6.1.1.4'
H H 0.0000 0.0000 'International Tables Vol C Tables 4.2.6.8 and 6.1.1.4'
N N 0.0061 0.0033 'International Tables Vol C Tables 4.2.6.8 and 6.1.1.4'
O O 0.0106 0.0060 'International Tables Vol C Tables 4.2.6.8 and 6.1.1.4'

loop_
_geom_angle_atom_site_label_1
_geom_angle_atom_site_label_2
_geom_angle_atom_site_label_3
_geom_angle
C1 O1 H1O 108.1(18)
C7 N1 N2 116.09(15)
C8 N2 N1 120.28(15)
C8 N2 H2N 122.0(15)
N1 N2 H2N 117.1(15)
O1 C1 C6 118.13(17)
O1 C1 C2 121.73(15)
C6 C1 C2 120.14(17)
C3 C2 C1 118.36(15)
C3 C2 C7 119.64(16)
C1 C2 C7 121.99(16)
C4 C3 C2 121.36(17)
C4 C3 H3 119.3
C2 C3 H3 119.3
C3 C4 C5 119.33(17)
C3 C4 H4 120.3
C5 C4 H4 120.3
C6 C5 C4 120.84(17)
C6 C5 H5 119.6
C4 C5 H5 119.6
C5 C6 C1 119.96(17)
C5 C6 H6 120.0
C1 C6 H6 120.0
N1 C7 C2 120.60(16)
N1 C7 H7 119.7
C2 C7 H7 119.7
O2 C8 N2 123.43(16)
O2 C8 C9 124.15(16)
N2 C8 C9 112.36(15)
C10 C9 C8 120.06(16)
C10 C9 H9 120.0
C8 C9 H9 120.0
C9 C10 C11 126.95(16)
C9 C10 H10 116.5
C11 C10 H10 116.5
C12 C11 C16 118.26(16)
C12 C11 C10 119.17(16)
C16 C11 C10 122.55(16)
C13 C12 C11 120.80(18)
C13 C12 H12 119.6
C11 C12 H12 119.6
C14 C13 C12 120.23(18)
C14 C13 H13 119.9
C12 C13 H13 119.9
C13 C14 C15 119.73(17)
C13 C14 H14 120.1
C15 C14 H14 120.1
C16 C15 C14 120.44(17)
C16 C15 H15 119.8
C14 C15 H15 119.8
C15 C16 C11 120.54(17)
C15 C16 H16 119.7
C11 C16 H16 119.7

loop_
_geom_bond_atom_site_label_1
_geom_bond_atom_site_label_2
_geom_bond_distance
O1 C1 1.361(2)
O1 H1O 0.848(10)
O2 C8 1.224(2)
N1 C7 1.286(2)
N1 N2 1.3727(19)
N2 C8 1.367(2)
N2 H2N 0.879(10)
C1 C6 1.393(2)
C1 C2 1.413(3)
C2 C3 1.400(2)
C2 C7 1.452(2)
C3 C4 1.385(2)
C3 H3 0.9500
C4 C5 1.389(3)
C4 H4 0.9500
C5 C6 1.385(3)
C5 H5 0.9500
C6 H6 0.9500
C7 H7 0.9500
C8 C9 1.485(2)
C9 C10 1.335(2)
C9 H9 0.9500
C10 C11 1.463(2)
C10 H10 0.9500
C11 C12 1.399(2)
C11 C16 1.406(2)
C12 C13 1.390(3)
C12 H12 0.9500
C13 C14 1.385(3)
C13 H13 0.9500
C14 C15 1.388(3)
C14 H14 0.9500
C15 C16 1.386(2)
C15 H15 0.9500
C16 H16 0.9500

loop_
_geom_hbond_atom_site_label_D
_geom_hbond_atom_site_label_H
_geom_hbond_atom_site_label_A
_geom_hbond_site_symmetry_A
_geom_hbond_distance_DH
_geom_hbond_distance_HA
_geom_hbond_distance_DA
_geom_hbond_angle_DHA
O1 H1o N1 . 0.848(19) 1.86(2) 2.6080(19) 147.2(19)
N2 H2n O1 3_655 0.879(11) 2.050(12) 2.9070(19) 164.6(19)
C3 H3 O2 3_645 0.95 2.54 3.215(2) 128
C7 H7 O2 3_645 0.95 2.47 3.174(2) 131

loop_
_geom_torsion_atom_site_label_1
_geom_torsion_atom_site_label_2
_geom_torsion_atom_site_label_3
_geom_torsion_atom_site_label_4
_geom_torsion
C7 N1 N2 C8 -178.71(15)
O1 C1 C2 C3 -179.07(15)
C6 C1 C2 C3 1.0(2)
O1 C1 C2 C7 0.0(2)
C6 C1 C2 C7 -179.97(16)
C1 C2 C3 C4 -0.2(2)
C7 C2 C3 C4 -179.29(15)
C2 C3 C4 C5 -0.8(3)
C3 C4 C5 C6 1.1(3)
C4 C5 C6 C1 -0.4(3)
O1 C1 C6 C5 179.34(15)
C2 C1 C6 C5 -0.7(3)
N2 N1 C7 C2 -179.55(14)
C3 C2 C7 N1 176.11(15)
C1 C2 C7 N1 -2.9(2)
N1 N2 C8 O2 1.8(3)
N1 N2 C8 C9 -175.41(14)
O2 C8 C9 C10 3.3(3)
N2 C8 C9 C10 -179.52(15)
C8 C9 C10 C11 -172.84(16)
C9 C10 C11 C12 -173.45(17)
C9 C10 C11 C16 8.4(3)
C16 C11 C12 C13 -0.4(3)
C10 C11 C12 C13 -178.64(16)
C11 C12 C13 C14 0.1(3)
C12 C13 C14 C15 0.4(3)
C13 C14 C15 C16 -0.4(3)
C14 C15 C16 C11 0.1(3)
C12 C11 C16 C15 0.3(2)
C10 C11 C16 C15 178.50(16)

loop_
_cod_related_entry_id
_cod_related_entry_database
_cod_related_entry_code
1 ChemSpider 28518758
